data_4072115
loop_
_publ_author_name
'Piesik, Dirk F.-J.'
'Range, Sven'
'Harder, Sjoerd'

_publ_contact_author 'Sjoerd Harder'
_publ_section_title
;
 Bimetallic Calcium and Zinc Complexes with Bridged \b-Diketiminate
 Ligands: Investigations on Epoxide/CO2Copolymerization
;
_journal_issue 23
_journal_name_full Organometallics
_journal_page_first 6178
_journal_paper_doi 10.1021/om800597f
_journal_volume 27
_journal_year 2008
_chemical_formula_sum 'C43 H61 N5 Zn2'
_chemical_formula_weight 778.71
_chemical_name_common 1,3-(DIPP-nacnac-ZnEt)2-pyridine
_chemical_name_systematic
;
 ?
;
_space_group_IT_number 2
_symmetry_cell_setting triclinic
_symmetry_space_group_name_Hall '-P 1'
_symmetry_space_group_name_H-M 'P -1'
_atom_sites_solution_hydrogens geom
_atom_sites_solution_primary direct
_atom_sites_solution_secondary difmap
_audit_creation_method SHELXL-97
_cell_angle_alpha 67.162(2)
_cell_angle_beta 79.572(2)
_cell_angle_gamma 70.257(2)
_cell_formula_units_Z 2
_cell_length_a 11.6831(4)
_cell_length_b 14.2544(5)
_cell_length_c 14.5619(5)
_cell_measurement_temperature 203(2)
_cell_volume 2100.10(13)
_computing_structure_refinement 'SHELXL-97 (Sheldrick, 1997)'
_diffrn_ambient_temperature 203(2)
_diffrn_measured_fraction_theta_full 0.996
_diffrn_measured_fraction_theta_max 0.996
_diffrn_radiation_monochromator graphite
_diffrn_radiation_source 'fine-focus sealed tube'
_diffrn_radiation_type MoK\a
_diffrn_radiation_wavelength 0.71073
_diffrn_reflns_av_R_equivalents 0.0470
_diffrn_reflns_av_sigmaI/netI 0.0302
_diffrn_reflns_limit_h_max 14
_diffrn_reflns_limit_h_min -14
_diffrn_reflns_limit_k_max 18
_diffrn_reflns_limit_k_min -18
_diffrn_reflns_limit_l_max 18
_diffrn_reflns_limit_l_min -18
_diffrn_reflns_number 80788
_diffrn_reflns_theta_full 27.10
_diffrn_reflns_theta_max 27.10
_diffrn_reflns_theta_min 1.52
_exptl_absorpt_coefficient_mu 1.176
_exptl_absorpt_correction_T_max 0.7988
_exptl_absorpt_correction_T_min 0.5908
_exptl_crystal_density_diffrn 1.231
_exptl_crystal_density_method 'not measured'
_exptl_crystal_F_000 828
_exptl_crystal_size_max 0.50
_exptl_crystal_size_mid 0.30
_exptl_crystal_size_min 0.20
_refine_diff_density_max 0.586
_refine_diff_density_min -0.641
_refine_diff_density_rms 0.053
_refine_ls_extinction_method none
_refine_ls_goodness_of_fit_ref 1.068
_refine_ls_hydrogen_treatment mixed
_refine_ls_matrix_type full
_refine_ls_number_parameters 465
_refine_ls_number_reflns 9230
_refine_ls_number_restraints 0
_refine_ls_restrained_S_all 1.068
_refine_ls_R_factor_all 0.0470
_refine_ls_R_factor_gt 0.0333
_refine_ls_shift/su_max 0.002
_refine_ls_shift/su_mean 0.000
_refine_ls_structure_factor_coef Fsqd
_refine_ls_weighting_details 'calc w=1/[\s^2^(Fo^2^)+(0.0387P)^2^+0.8171P] where P=(Fo^2^+2Fc^2^)/3'
_refine_ls_weighting_scheme calc
_refine_ls_wR_factor_gt 0.0818
_refine_ls_wR_factor_ref 0.0878
_reflns_number_gt 7312
_reflns_number_total 9230
_reflns_threshold_expression >2sigma(I)
_cod_data_source_file om800597f_si_001.cif
_cod_data_source_block hasj87
_cod_original_sg_symbol_H-M P-1
_cod_database_code 4072115

loop_
_symmetry_equiv_pos_as_xyz
'x, y, z'
'-x, -y, -z'

loop_
_atom_site_label
_atom_site_type_symbol
_atom_site_fract_x
_atom_site_fract_y
_atom_site_fract_z
_atom_site_U_iso_or_equiv
_atom_site_adp_type
_atom_site_occupancy
_atom_site_symmetry_multiplicity
_atom_site_calc_flag
_atom_site_refinement_flags
Zn1 Zn 1.006886(19) 0.797504(18) 0.339867(17) 0.03335(7) Uani 1 1 d .
Zn2 Zn 0.71613(2) 0.778907(18) 0.011597(16) 0.03279(7) Uani 1 1 d .
N1 N 1.02788(14) 0.74670(12) 0.48392(12) 0.0295(3) Uani 1 1 d .
N2 N 0.82776(13) 0.85653(12) 0.34697(11) 0.0273(3) Uani 1 1 d .
N3 N 0.61517(14) 0.83227(13) 0.11437(11) 0.0312(4) Uani 1 1 d .
N4 N 0.61831(14) 0.68925(12) 0.01403(11) 0.0296(3) Uani 1 1 d .
N5 N 0.71164(13) 0.85154(12) 0.23270(11) 0.0273(3) Uani 1 1 d .
C1 C 0.9572(2) 0.71494(18) 0.65960(15) 0.0444(5) Uani 1 1 d .
H1A H 1.0035 0.6401 0.6813 0.067 Uiso 1 1 calc R
H1B H 0.8799 0.7241 0.6981 0.067 Uiso 1 1 calc R
H1C H 1.0028 0.7555 0.6696 0.067 Uiso 1 1 calc R
C2 C 0.93463(18) 0.75406(14) 0.55038(14) 0.0298(4) Uani 1 1 d .
C3 C 0.81199(17) 0.79784(15) 0.52606(14) 0.0310(4) Uani 1 1 d .
H3 H 0.7550 0.7954 0.5809 0.037 Uiso 1 1 calc R
C4 C 0.76177(17) 0.84433(14) 0.43299(14) 0.0283(4) Uani 1 1 d .
C5 C 0.62438(18) 0.88581(19) 0.43320(16) 0.0431(5) Uani 1 1 d .
H5A H 0.6002 0.9575 0.3847 0.065 Uiso 1 1 calc R
H5B H 0.5913 0.8866 0.4991 0.065 Uiso 1 1 calc R
H5C H 0.5935 0.8399 0.4160 0.065 Uiso 1 1 calc R
C6 C 1.15069(17) 0.70064(15) 0.51718(15) 0.0321(4) Uani 1 1 d .
C7 C 1.2094(2) 0.59190(16) 0.53555(18) 0.0442(5) Uani 1 1 d .
C8 C 1.3294(2) 0.55041(19) 0.5640(2) 0.0605(7) Uani 1 1 d .
H8 H 1.3697 0.4776 0.5773 0.073 Uiso 1 1 calc R
C9 C 1.3898(2) 0.6136(2) 0.5730(2) 0.0622(7) Uani 1 1 d .
H9 H 1.4707 0.5842 0.5922 0.075 Uiso 1 1 calc R
C10 C 1.33132(19) 0.72084(18) 0.55358(18) 0.0466(6) Uani 1 1 d .
H10 H 1.3737 0.7640 0.5586 0.056 Uiso 1 1 calc R
C11 C 1.21097(17) 0.76607(15) 0.52677(15) 0.0336(4) Uani 1 1 d .
C12 C 1.1472(2) 0.51864(17) 0.5257(2) 0.0519(6) Uani 1 1 d .
H12 H 1.0636 0.5622 0.5052 0.067 Uiso 1 1 calc R
C13 C 1.1359(4) 0.4290(2) 0.6229(3) 0.0928(11) Uani 1 1 d .
H13A H 1.2166 0.3841 0.6448 0.139 Uiso 1 1 calc R
H13B H 1.0926 0.3867 0.6129 0.139 Uiso 1 1 calc R
H13C H 1.0915 0.4586 0.6733 0.139 Uiso 1 1 calc R
C14 C 1.2113(3) 0.4745(3) 0.4441(3) 0.0929(11) Uani 1 1 d .
H14A H 1.2197 0.5327 0.3830 0.139 Uiso 1 1 calc R
H14B H 1.1639 0.4360 0.4330 0.139 Uiso 1 1 calc R
H14C H 1.2914 0.4265 0.4644 0.139 Uiso 1 1 calc R
C15 C 1.14911(18) 0.88379(15) 0.50806(15) 0.0332(4) Uani 1 1 d .
H15 H 1.0607 0.8966 0.5060 0.043 Uiso 1 1 calc R
C16 C 1.1919(3) 0.9517(2) 0.4073(2) 0.0649(7) Uani 1 1 d .
H16A H 1.2783 0.9417 0.4070 0.097 Uiso 1 1 calc R
H16B H 1.1474 1.0261 0.3950 0.097 Uiso 1 1 calc R
H16C H 1.1774 0.9308 0.3555 0.097 Uiso 1 1 calc R
C17 C 1.1653(2) 0.91731(18) 0.59103(18) 0.0502(6) Uani 1 1 d .
H17A H 1.1368 0.8730 0.6545 0.075 Uiso 1 1 calc R
H17B H 1.1186 0.9913 0.5784 0.075 Uiso 1 1 calc R
H17C H 1.2508 0.9090 0.5931 0.075 Uiso 1 1 calc R
C18 C 0.76967(16) 0.90633(14) 0.25463(13) 0.0265(4) Uani 1 1 d .
C19 C 0.78202(18) 1.00388(15) 0.19009(15) 0.0350(4) Uani 1 1 d .
H19 H 0.8247 1.0391 0.2078 0.042 Uiso 1 1 calc R
C20 C 0.7302(2) 1.04834(16) 0.09896(15) 0.0405(5) Uani 1 1 d .
H20 H 0.7359 1.1151 0.0539 0.049 Uiso 1 1 calc R
C21 C 0.66984(19) 0.99364(16) 0.07477(15) 0.0375(5) Uani 1 1 d .
H21 H 0.6335 1.0225 0.0133 0.045 Uiso 1 1 calc R
C22 C 0.66389(16) 0.89479(15) 0.14328(14) 0.0286(4) Uani 1 1 d .
C243 C 0.4519(2) 0.8401(2) 0.24675(19) 0.0548(6) Uani 1 1 d .
H23A H 0.5002 0.8043 0.3050 0.082 Uiso 1 1 calc R
H23B H 0.3743 0.8248 0.2634 0.082 Uiso 1 1 calc R
H23C H 0.4381 0.9163 0.2252 0.082 Uiso 1 1 calc R
C24 C 0.51908(17) 0.80082(17) 0.16373(15) 0.0351(4) Uani 1 1 d .
C25 C 0.47262(18) 0.73482(18) 0.14091(16) 0.0387(5) Uani 1 1 d .
H25 H 0.3994 0.7248 0.1763 0.046 Uiso 1 1 calc R
C26 C 0.51894(17) 0.68100(16) 0.07294(15) 0.0333(4) Uani 1 1 d .
C27 C 0.4500(2) 0.6105(2) 0.06931(19) 0.0497(6) Uani 1 1 d .
H27A H 0.4393 0.6240 0.0003 0.074 Uiso 1 1 calc R
H27B H 0.3709 0.6257 0.1043 0.074 Uiso 1 1 calc R
H27C H 0.4953 0.5365 0.1010 0.074 Uiso 1 1 calc R
C28 C 0.66835(17) 0.62378(15) -0.04621(14) 0.0287(4) Uani 1 1 d .
C29 C 0.75134(18) 0.52281(16) -0.00511(15) 0.0353(4) Uani 1 1 d .
C30 C 0.81146(19) 0.46682(17) -0.06804(17) 0.0407(5) Uani 1 1 d .
H30 H 0.8684 0.3996 -0.0420 0.049 Uiso 1 1 calc R
C31 C 0.7894(2) 0.50783(17) -0.16797(16) 0.0403(5) Uani 1 1 d .
H31 H 0.8328 0.4697 -0.2098 0.048 Uiso 1 1 calc R
C32 C 0.70338(19) 0.60513(16) -0.20642(15) 0.0362(5) Uani 1 1 d .
H32 H 0.6869 0.6315 -0.2742 0.043 Uiso 1 1 calc R
C33 C 0.64064(17) 0.66483(15) -0.14690(14) 0.0304(4) Uani 1 1 d .
C34 C 0.7757(2) 0.47709(19) 0.10526(17) 0.0519(6) Uani 1 1 d .
H34 H 0.7050 0.5141 0.1402 0.067 Uiso 1 1 calc R
C35 C 0.7896(3) 0.3577(2) 0.15255(19) 0.0655(8) Uani 1 1 d .
H35A H 0.7228 0.3432 0.1349 0.098 Uiso 1 1 calc R
H35B H 0.7886 0.3358 0.2246 0.098 Uiso 1 1 calc R
H35C H 0.8662 0.3184 0.1282 0.098 Uiso 1 1 calc R
C36 C 0.8877(3) 0.4991(2) 0.1211(2) 0.0837(10) Uani 1 1 d .
H36A H 0.9595 0.4591 0.0922 0.126 Uiso 1 1 calc R
H36B H 0.8960 0.4776 0.1921 0.126 Uiso 1 1 calc R
H36C H 0.8792 0.5746 0.0892 0.126 Uiso 1 1 calc R
C37 C 0.54513(19) 0.77161(16) -0.18849(15) 0.0382(5) Uani 1 1 d .
H37 H 0.4856 0.7816 -0.1328 0.050 Uiso 1 1 calc R
C38 C 0.4750(2) 0.7763(2) -0.26961(18) 0.0528(6) Uani 1 1 d .
H38A H 0.5284 0.7768 -0.3290 0.079 Uiso 1 1 calc R
H38B H 0.4065 0.8406 -0.2852 0.079 Uiso 1 1 calc R
H38C H 0.4455 0.7145 -0.2462 0.079 Uiso 1 1 calc R
C39 C 0.5999(2) 0.86403(17) -0.22774(19) 0.0528(6) Uani 1 1 d .
H39A H 0.6411 0.8629 -0.1750 0.079 Uiso 1 1 calc R
H39B H 0.5355 0.9308 -0.2499 0.079 Uiso 1 1 calc R
H39C H 0.6578 0.8573 -0.2833 0.079 Uiso 1 1 calc R
C40 C 1.1195(2) 0.7864(2) 0.22504(19) 0.0572(6) Uani 1 1 d .
H40A H 1.1587 0.8430 0.2040 0.074 Uiso 1 1 calc R
H40B H 1.1835 0.7181 0.2465 0.074 Uiso 1 1 calc R
C41 C 1.0635(3) 0.7941(3) 0.1359(2) 0.0774(9) Uani 1 1 d .
H41A H 1.0159 0.7443 0.1570 0.116 Uiso 1 1 calc R
H41B H 1.1275 0.7769 0.0872 0.116 Uiso 1 1 calc R
H41C H 1.0110 0.8659 0.1061 0.116 Uiso 1 1 calc R
C42 C 0.8698(2) 0.7927(2) -0.06475(19) 0.0517(6) Uani 1 1 d .
H42A H 0.9349 0.7550 -0.0179 0.067 Uiso 1 1 calc R
H42B H 0.8851 0.7548 -0.1114 0.067 Uiso 1 1 calc R
C43 C 0.8823(3) 0.9015(2) -0.1232(2) 0.0789(9) Uani 1 1 d .
H43A H 0.8150 0.9429 -0.1665 0.118 Uiso 1 1 calc R
H43B H 0.9586 0.8956 -0.1634 0.118 Uiso 1 1 calc R
H43C H 0.8816 0.9366 -0.0778 0.118 Uiso 1 1 calc R

loop_
_atom_site_aniso_label
_atom_site_aniso_U_11
_atom_site_aniso_U_22
_atom_site_aniso_U_33
_atom_site_aniso_U_23
_atom_site_aniso_U_13
_atom_site_aniso_U_12
Zn1 0.02651(12) 0.04332(14) 0.03462(14) -0.01848(11) -0.00593(9) -0.00804(10)
Zn2 0.03147(13) 0.04587(14) 0.02967(13) -0.01856(10) 0.00057(9) -0.01706(10)
N1 0.0292(8) 0.0263(8) 0.0370(9) -0.0125(7) -0.0130(7) -0.0059(6)
N2 0.0273(8) 0.0292(8) 0.0284(8) -0.0120(6) -0.0077(6) -0.0070(6)
N3 0.0293(8) 0.0413(9) 0.0292(8) -0.0173(7) -0.0047(7) -0.0109(7)
N4 0.0287(8) 0.0378(9) 0.0268(8) -0.0147(7) -0.0042(7) -0.0103(7)
N5 0.0248(8) 0.0324(8) 0.0278(8) -0.0133(7) -0.0039(6) -0.0078(6)
C1 0.0443(12) 0.0493(13) 0.0336(11) -0.0023(10) -0.0153(9) -0.0141(10)
C2 0.0378(11) 0.0241(9) 0.0301(10) -0.0061(8) -0.0108(8) -0.0119(8)
C3 0.0323(10) 0.0331(10) 0.0280(10) -0.0078(8) -0.0047(8) -0.0120(8)
C4 0.0295(10) 0.0266(9) 0.0314(10) -0.0111(8) -0.0052(8) -0.0085(8)
C5 0.0290(11) 0.0601(14) 0.0336(11) -0.0141(10) -0.0047(9) -0.0062(10)
C6 0.0310(10) 0.0301(10) 0.0379(11) -0.0144(8) -0.0150(8) -0.0031(8)
C7 0.0436(12) 0.0347(11) 0.0598(14) -0.0227(10) -0.0225(11) -0.0013(9)
C8 0.0516(15) 0.0401(13) 0.094(2) -0.0351(13) -0.0347(14) 0.0100(11)
C9 0.0390(13) 0.0578(15) 0.098(2) -0.0414(15) -0.0357(14) 0.0086(11)
C10 0.0351(12) 0.0505(13) 0.0664(15) -0.0312(12) -0.0184(11) -0.0073(10)
C11 0.0320(10) 0.0338(10) 0.0392(11) -0.0161(9) -0.0100(8) -0.0069(8)
C12 0.0564(15) 0.0314(11) 0.0747(17) -0.0233(11) -0.0254(13) -0.0049(10)
C13 0.127(3) 0.0582(18) 0.103(3) -0.0093(17) -0.045(2) -0.0435(19)
C14 0.107(3) 0.098(2) 0.123(3) -0.078(2) -0.001(2) -0.046(2)
C15 0.0359(11) 0.0309(10) 0.0377(11) -0.0144(9) -0.0089(9) -0.0099(8)
C16 0.087(2) 0.0447(14) 0.0531(16) -0.0144(12) 0.0102(14) -0.0183(14)
C17 0.0641(15) 0.0408(12) 0.0556(14) -0.0249(11) -0.0222(12) -0.0086(11)
C18 0.0236(9) 0.0303(9) 0.0276(9) -0.0136(8) -0.0037(7) -0.0053(7)
C19 0.0387(11) 0.0356(11) 0.0366(11) -0.0129(9) -0.0054(9) -0.0165(9)
C20 0.0508(13) 0.0337(11) 0.0348(11) -0.0050(9) -0.0073(10) -0.0154(10)
C21 0.0427(12) 0.0405(11) 0.0274(10) -0.0077(9) -0.0106(9) -0.0106(9)
C22 0.0260(9) 0.0357(10) 0.0278(9) -0.0159(8) -0.0035(7) -0.0069(8)
C243 0.0413(13) 0.0849(18) 0.0641(16) -0.0538(15) 0.0145(11) -0.0271(13)
C24 0.0286(10) 0.0483(12) 0.0357(11) -0.0225(9) -0.0021(8) -0.0113(9)
C25 0.0277(10) 0.0580(13) 0.0414(12) -0.0269(10) 0.0048(9) -0.0187(9)
C26 0.0294(10) 0.0433(11) 0.0333(10) -0.0160(9) -0.0034(8) -0.0143(9)
C27 0.0446(13) 0.0702(16) 0.0554(14) -0.0363(13) 0.0111(11) -0.0336(12)
C28 0.0291(10) 0.0339(10) 0.0287(10) -0.0137(8) -0.0027(8) -0.0125(8)
C29 0.0327(10) 0.0376(11) 0.0358(11) -0.0110(9) -0.0072(8) -0.0101(9)
C30 0.0371(11) 0.0347(11) 0.0485(13) -0.0150(10) -0.0053(10) -0.0067(9)
C31 0.0423(12) 0.0432(12) 0.0445(13) -0.0250(10) 0.0073(10) -0.0173(10)
C32 0.0446(12) 0.0427(11) 0.0288(10) -0.0151(9) 0.0001(9) -0.0203(10)
C33 0.0314(10) 0.0347(10) 0.0290(10) -0.0110(8) -0.0035(8) -0.0140(8)
C34 0.0525(14) 0.0527(14) 0.0388(12) -0.0108(11) -0.0144(11) -0.0016(11)
C35 0.0604(16) 0.0683(17) 0.0487(15) 0.0075(13) -0.0100(12) -0.0252(14)
C36 0.117(3) 0.0621(17) 0.073(2) 0.0035(15) -0.0624(19) -0.0300(17)
C37 0.0390(11) 0.0438(12) 0.0299(10) -0.0125(9) -0.0092(9) -0.0067(9)
C38 0.0513(14) 0.0619(15) 0.0451(13) -0.0102(11) -0.0201(11) -0.0178(12)
C39 0.0695(16) 0.0359(12) 0.0532(14) -0.0112(11) -0.0264(12) -0.0095(11)
C40 0.0410(13) 0.0732(17) 0.0588(16) -0.0312(14) 0.0104(12) -0.0160(12)
C41 0.084(2) 0.095(2) 0.0482(16) -0.0385(16) 0.0083(15) -0.0105(18)
C42 0.0401(13) 0.0679(16) 0.0523(14) -0.0244(12) 0.0077(11) -0.0238(12)
C43 0.072(2) 0.083(2) 0.074(2) -0.0116(16) 0.0144(16) -0.0414(17)

loop_
_atom_type_symbol
_atom_type_description
_atom_type_scat_dispersion_real
_atom_type_scat_dispersion_imag
_atom_type_scat_source
C C 0.0033 0.0016 'International Tables Vol C Tables 4.2.6.8 and 6.1.1.4'
H H 0.0000 0.0000 'International Tables Vol C Tables 4.2.6.8 and 6.1.1.4'
N N 0.0061 0.0033 'International Tables Vol C Tables 4.2.6.8 and 6.1.1.4'
Zn Zn 0.2839 1.4301 'International Tables Vol C Tables 4.2.6.8 and 6.1.1.4'

loop_
_geom_angle_atom_site_label_1
_geom_angle_atom_site_label_2
_geom_angle_atom_site_label_3
_geom_angle
C40 Zn1 N1 133.32(9)
C40 Zn1 N2 129.77(9)
N1 Zn1 N2 96.77(6)
C42 Zn2 N3 135.42(9)
C42 Zn2 N4 128.39(9)
N3 Zn2 N4 96.01(6)
C2 N1 C6 119.45(16)
C2 N1 Zn1 122.61(12)
C6 N1 Zn1 117.94(13)
C4 N2 C18 120.41(15)
C4 N2 Zn1 122.61(12)
C18 N2 Zn1 116.79(12)
C24 N3 C22 121.77(16)
C24 N3 Zn2 123.51(13)
C22 N3 Zn2 114.03(12)
C26 N4 C28 120.83(16)
C26 N4 Zn2 123.60(13)
C28 N4 Zn2 115.30(11)
C22 N5 C18 117.45(16)
N1 C2 C3 124.04(17)
N1 C2 C1 119.89(17)
C3 C2 C1 116.07(18)
C4 C3 C2 129.94(18)
N2 C4 C3 123.69(17)
N2 C4 C5 119.93(16)
C3 C4 C5 116.34(17)
C11 C6 C7 120.98(17)
C11 C6 N1 119.52(16)
C7 C6 N1 119.45(16)
C8 C7 C6 118.25(19)
C8 C7 C12 119.28(19)
C6 C7 C12 122.47(18)
C9 C8 C7 121.4(2)
C8 C9 C10 119.7(2)
C9 C10 C11 121.3(2)
C10 C11 C6 118.29(18)
C10 C11 C15 119.71(17)
C6 C11 C15 121.99(17)
C13 C12 C14 110.5(2)
C13 C12 C7 113.1(2)
C14 C12 C7 111.0(2)
C16 C15 C11 110.83(18)
C16 C15 C17 111.12(19)
C11 C15 C17 112.78(17)
N5 C18 C19 123.39(17)
N5 C18 N2 117.20(15)
C19 C18 N2 119.27(16)
C20 C19 C18 118.41(18)
C21 C20 C19 119.28(18)
C20 C21 C22 118.57(18)
N5 C22 C21 122.87(17)
N5 C22 N3 117.97(16)
C21 C22 N3 118.91(16)
N3 C24 C25 123.44(18)
N3 C24 C243 119.94(18)
C25 C24 C243 116.58(18)
C24 C25 C26 129.66(19)
N4 C26 C25 123.47(17)
N4 C26 C27 119.75(18)
C25 C26 C27 116.78(18)
C29 C28 C33 121.22(17)
C29 C28 N4 119.03(16)
C33 C28 N4 119.58(16)
C30 C29 C28 118.20(18)
C30 C29 C34 121.17(19)
C28 C29 C34 120.62(18)
C31 C30 C29 121.34(19)
C30 C31 C32 119.80(19)
C31 C32 C33 121.31(19)
C32 C33 C28 117.99(18)
C32 C33 C37 121.61(17)
C28 C33 C37 120.40(17)
C36 C34 C29 110.5(2)
C36 C34 C35 110.0(2)
C29 C34 C35 113.0(2)
C33 C37 C38 112.85(18)
C33 C37 C39 112.00(17)
C38 C37 C39 109.66(18)
C41 C40 Zn1 115.60(18)
C43 C42 Zn2 119.10(19)

loop_
_geom_bond_atom_site_label_1
_geom_bond_atom_site_label_2
_geom_bond_distance
Zn1 C40 1.955(2)
Zn1 N1 1.9678(16)
Zn1 N2 1.9743(15)
Zn2 C42 1.960(2)
Zn2 N3 1.9616(16)
Zn2 N4 1.9691(15)
N1 C2 1.325(3)
N1 C6 1.447(2)
N2 C4 1.329(2)
N2 C18 1.427(2)
N3 C24 1.333(3)
N3 C22 1.420(2)
N4 C26 1.323(2)
N4 C28 1.436(2)
N5 C22 1.340(2)
N5 C18 1.342(2)
C1 C2 1.508(3)
C2 C3 1.406(3)
C3 C4 1.396(3)
C4 C5 1.511(3)
C6 C11 1.402(3)
C6 C7 1.404(3)
C7 C8 1.395(3)
C7 C12 1.519(3)
C8 C9 1.372(3)
C9 C10 1.382(3)
C10 C11 1.391(3)
C11 C15 1.520(3)
C12 C13 1.516(4)
C12 C14 1.518(4)
C15 C16 1.516(3)
C15 C17 1.522(3)
C18 C19 1.382(3)
C19 C20 1.382(3)
C20 C21 1.379(3)
C21 C22 1.391(3)
C243 C24 1.508(3)
C24 C25 1.394(3)
C25 C26 1.406(3)
C26 C27 1.505(3)
C28 C29 1.403(3)
C28 C33 1.405(3)
C29 C30 1.388(3)
C29 C34 1.522(3)
C30 C31 1.378(3)
C31 C32 1.381(3)
C32 C33 1.391(3)
C33 C37 1.520(3)
C34 C36 1.519(4)
C34 C35 1.530(4)
C37 C38 1.524(3)
C37 C39 1.524(3)
C40 C41 1.509(4)
C42 C43 1.495(4)
